data_4307609
loop_
_publ_author_name
'Hongping Zhu'
'Eugene Y.-X. Chen'

_publ_section_title
;
Tripodal Amido Boron and Aluminum Complexes
;
_journal_name_full 'Inorganic Chemistry'
_journal_page_first 1481
_journal_page_last 1487
_journal_paper_doi 10.1021/ic0620889
_journal_volume 46
_journal_year 2007
_chemical_formula_sum 'C38 H59 Al Li N3 O3 Si3'
_chemical_formula_weight 724.07
_chemical_name_systematic
; 
 ? 
;
_space_group_IT_number 14
_symmetry_cell_setting monoclinic
_symmetry_space_group_name_Hall '-P 2ybc'
_symmetry_space_group_name_H-M 'P 1 21/c 1'
_atom_sites_solution_hydrogens geom
_atom_sites_solution_primary direct
_atom_sites_solution_secondary difmap
_audit_creation_method SHELXL-97
_cell_angle_alpha 90.00
_cell_angle_beta 99.636(3)
_cell_angle_gamma 90.00
_cell_formula_units_Z 4
_cell_length_a 11.9203(7)
_cell_length_b 26.6477(14)
_cell_length_c 13.5389(7)
_cell_measurement_reflns_used 8862
_cell_measurement_temperature 173(2)
_cell_measurement_theta_max 33.12
_cell_measurement_theta_min 2.24
_cell_volume 4239.9(4)
_computing_cell_refinement 'Bruker SMART'
_computing_data_collection 'Bruker SMART'
_computing_data_reduction 'Bruker SAINT'
_computing_molecular_graphics 'Bruker SHELXTL'
_computing_publication_material 'Bruker SHELXTL'
_computing_structure_refinement 'SHELXL-97 (Sheldrick, 1997)'
_computing_structure_solution 'SHELXS-97 (Sheldrick, 1990)'
_diffrn_ambient_temperature 173(2)
_diffrn_measured_fraction_theta_full 0.992
_diffrn_measured_fraction_theta_max 0.992
_diffrn_measurement_device_type 'CCD area detector'
_diffrn_measurement_method 'phi and omega scans'
_diffrn_radiation_monochromator graphite
_diffrn_radiation_source 'fine-focus sealed tube'
_diffrn_radiation_type MoK\a
_diffrn_radiation_wavelength 0.71073
_diffrn_reflns_av_R_equivalents 0.0514
_diffrn_reflns_av_sigmaI/netI 0.0473
_diffrn_reflns_limit_h_max 18
_diffrn_reflns_limit_h_min -15
_diffrn_reflns_limit_k_max 40
_diffrn_reflns_limit_k_min -40
_diffrn_reflns_limit_l_max 20
_diffrn_reflns_limit_l_min -20
_diffrn_reflns_number 78983
_diffrn_reflns_theta_full 33.19
_diffrn_reflns_theta_max 33.19
_diffrn_reflns_theta_min 1.53
_exptl_absorpt_coefficient_mu 0.169
_exptl_absorpt_correction_type none
_exptl_crystal_colour colorless
_exptl_crystal_density_diffrn 1.134
_exptl_crystal_density_meas ?
_exptl_crystal_density_method .
_exptl_crystal_description rhombic
_exptl_crystal_F_000 1560
_exptl_crystal_size_max 0.443
_exptl_crystal_size_mid 0.268
_exptl_crystal_size_min 0.213
_refine_diff_density_max 1.038
_refine_diff_density_min -0.678
_refine_diff_density_rms 0.069
_refine_ls_extinction_method none
_refine_ls_goodness_of_fit_ref 1.018
_refine_ls_hydrogen_treatment constr
_refine_ls_matrix_type full
_refine_ls_number_parameters 512
_refine_ls_number_reflns 16105
_refine_ls_number_restraints 0
_refine_ls_restrained_S_all 1.018
_refine_ls_R_factor_all 0.0921
_refine_ls_R_factor_gt 0.0568
_refine_ls_shift/su_max 0.044
_refine_ls_shift/su_mean 0.001
_refine_ls_structure_factor_coef Fsqd
_refine_ls_weighting_details 'calc w=1/[\s^2^(Fo^2^)+(0.0799P)^2^+2.2847P] where P=(Fo^2^+2Fc^2^)/3'
_refine_ls_weighting_scheme calc
_refine_ls_wR_factor_gt 0.1462
_refine_ls_wR_factor_ref 0.1683
_reflns_number_gt 10901
_reflns_number_total 16105
_reflns_threshold_expression >2sigma(I)
_cod_data_source_file ic0620889si20061101_052151_5.cif
_cod_data_source_block complex_7
_cod_depositor_comments
;
The following automatic conversions were performed:
'_symmetry_cell_setting' value 'Monoclinic' changed to 'monoclinic'
according to '/home/saulius/struct/CIF-dictionaries/cif_core.dic'
dictionary named 'cif_core.dic' version 2.4.1 from 2010-06-29.

Automatic conversion script
Id: cif_fix_enum 1527 2010-12-29 10:47:43Z saulius 
;
_cod_database_code 4307609

loop_
_symmetry_equiv_pos_as_xyz
'x, y, z'
'-x, y+1/2, -z+1/2'
'-x, -y, -z'
'x, -y-1/2, z-1/2'

loop_
_atom_site_label
_atom_site_type_symbol
_atom_site_fract_x
_atom_site_fract_y
_atom_site_fract_z
_atom_site_U_iso_or_equiv
_atom_site_adp_type
_atom_site_occupancy
_atom_site_symmetry_multiplicity
_atom_site_calc_flag
_atom_site_refinement_flags
_atom_site_disorder_assembly
_atom_site_disorder_group
Al1 Al 0.76246(4) 0.122630(16) 0.76712(3) 0.01737(10) Uani 1 1 d . A .
Li1 Li 0.5537(3) 0.20161(13) 0.7037(3) 0.0386(8) Uani 1 1 d . . .
Si1 Si 0.71524(4) 0.037640(16) 0.89571(3) 0.02292(10) Uani 1 1 d . A .
Si2 Si 0.92608(4) 0.039273(16) 0.78514(3) 0.02208(10) Uani 1 1 d . A .
Si3 Si 0.91366(4) 0.112002(17) 0.96324(3) 0.02078(9) Uani 1 1 d . A .
O1 O 0.68955(10) 0.16757(4) 0.68125(8) 0.0232(2) Uani 1 1 d . A .
C41 C 0.72492(17) 0.17915(7) 0.59290(13) 0.0299(4) Uani 1 1 d . . .
H41A H 0.7812 0.1584 0.5718 0.036 Uiso 1 1 calc R A .
C42 C 0.6859(2) 0.21727(8) 0.53511(15) 0.0484(6) Uani 1 1 d . A .
H42A H 0.6295 0.2388 0.5540 0.058 Uiso 1 1 calc R . .
H42B H 0.7141 0.2232 0.4746 0.058 Uiso 1 1 calc R . .
N1 N 0.66060(11) 0.09359(5) 0.84112(10) 0.0204(2) Uani 1 1 d . . .
N2 N 0.82536(12) 0.07168(5) 0.70214(10) 0.0210(2) Uani 1 1 d . . .
N3 N 0.87665(11) 0.15081(5) 0.86000(9) 0.0198(2) Uani 1 1 d . . .
C1 C 0.87475(13) 0.04751(6) 0.90964(12) 0.0218(3) Uani 1 1 d . . .
H1A H 0.9134 0.0219 0.9576 0.026 Uiso 1 1 calc R A .
C2 C 0.67129(16) 0.02613(8) 1.02111(15) 0.0351(4) Uani 1 1 d . . .
H2A H 0.5972 0.0093 1.0113 0.053 Uiso 1 1 calc R A .
H2B H 0.6658 0.0582 1.0552 0.053 Uiso 1 1 calc R . .
H2C H 0.7281 0.0049 1.0620 0.053 Uiso 1 1 calc R . .
C3 C 0.66374(17) -0.01908(7) 0.82001(16) 0.0351(4) Uani 1 1 d . . .
H3A H 0.5820 -0.0235 0.8197 0.053 Uiso 1 1 calc R A .
H3B H 0.7048 -0.0488 0.8496 0.053 Uiso 1 1 calc R . .
H3C H 0.6775 -0.0147 0.7512 0.053 Uiso 1 1 calc R . .
C4 C 0.93318(19) -0.02868(7) 0.75015(15) 0.0342(4) Uani 1 1 d . . .
H4A H 0.9487 -0.0314 0.6815 0.051 Uiso 1 1 calc R A .
H4B H 0.8604 -0.0449 0.7544 0.051 Uiso 1 1 calc R . .
H4C H 0.9942 -0.0452 0.7962 0.051 Uiso 1 1 calc R . .
C5 C 1.07360(15) 0.06397(7) 0.78469(14) 0.0294(3) Uani 1 1 d . . .
H5A H 1.0974 0.0557 0.7207 0.044 Uiso 1 1 calc R A .
H5B H 1.1264 0.0486 0.8397 0.044 Uiso 1 1 calc R . .
H5C H 1.0740 0.1005 0.7934 0.044 Uiso 1 1 calc R . .
C6 C 0.83864(16) 0.12892(8) 1.07028(13) 0.0316(4) Uani 1 1 d . . .
H6A H 0.8710 0.1600 1.1017 0.047 Uiso 1 1 calc R A .
H6B H 0.8485 0.1018 1.1199 0.047 Uiso 1 1 calc R . .
H6C H 0.7574 0.1338 1.0451 0.047 Uiso 1 1 calc R . .
C7 C 1.06887(15) 0.11622(7) 1.01686(13) 0.0298(4) Uani 1 1 d . . .
H7A H 1.0857 0.1495 1.0462 0.045 Uiso 1 1 calc R A .
H7B H 1.1140 0.1108 0.9636 0.045 Uiso 1 1 calc R . .
H7C H 1.0881 0.0906 1.0688 0.045 Uiso 1 1 calc R . .
C11 C 0.56826(13) 0.11975(6) 0.86705(11) 0.0197(3) Uani 1 1 d . A .
C12 C 0.46650(14) 0.09633(6) 0.88077(12) 0.0243(3) Uani 1 1 d . . .
H12A H 0.4603 0.0609 0.8749 0.029 Uiso 1 1 calc R A .
C13 C 0.37460(15) 0.12375(7) 0.90275(14) 0.0290(3) Uani 1 1 d . A .
H13A H 0.3075 0.1065 0.9123 0.035 Uiso 1 1 calc R . .
C14 C 0.37830(15) 0.17610(7) 0.91126(14) 0.0284(3) Uani 1 1 d . . .
C15 C 0.47909(15) 0.19956(6) 0.89912(13) 0.0274(3) Uani 1 1 d . A .
H15A H 0.4845 0.2350 0.9049 0.033 Uiso 1 1 calc R . .
C16 C 0.57281(14) 0.17237(6) 0.87857(13) 0.0245(3) Uani 1 1 d . A .
H16A H 0.6456 0.1838 0.9202 0.029 Uiso 1 1 calc R . .
C17 C 0.27640(18) 0.20600(8) 0.93164(18) 0.0405(5) Uani 1 1 d . A .
H17A H 0.2925 0.2419 0.9276 0.061 Uiso 1 1 calc R . .
H17B H 0.2611 0.1980 0.9988 0.061 Uiso 1 1 calc R . .
H17C H 0.2098 0.1974 0.8817 0.061 Uiso 1 1 calc R . .
C21 C 0.78665(14) 0.05553(6) 0.60308(11) 0.0218(3) Uani 1 1 d . A .
C22 C 0.67037(15) 0.05113(6) 0.56607(12) 0.0265(3) Uani 1 1 d . . .
H22A H 0.6171 0.0585 0.6090 0.032 Uiso 1 1 calc R A .
C23 C 0.63091(17) 0.03630(7) 0.46821(13) 0.0317(4) Uani 1 1 d . A .
H23A H 0.5513 0.0341 0.4452 0.038 Uiso 1 1 calc R . .
C24 C 0.70604(19) 0.02455(7) 0.40314(13) 0.0357(4) Uani 1 1 d . . .
C25 C 0.82133(19) 0.02875(8) 0.43908(14) 0.0381(4) Uani 1 1 d . A .
H25A H 0.8741 0.0209 0.3960 0.046 Uiso 1 1 calc R . .
C26 C 0.86203(17) 0.04422(7) 0.53697(14) 0.0316(4) Uani 1 1 d . . .
H26A H 0.9417 0.0471 0.5591 0.038 Uiso 1 1 calc R A .
C27 C 0.6629(2) 0.00770(10) 0.29657(16) 0.0549(7) Uani 1 1 d . A .
H27A H 0.7098 -0.0201 0.2794 0.082 Uiso 1 1 calc R . .
H27B H 0.6672 0.0358 0.2506 0.082 Uiso 1 1 calc R . .
H27C H 0.5837 -0.0034 0.2909 0.082 Uiso 1 1 calc R . .
C31 C 0.9253(15) 0.1970(6) 0.8594(8) 0.0206(17) Uani 0.538(5) 1 d P A 1
C32 C 0.9532(12) 0.2333(4) 0.9174(8) 0.037(2) Uani 0.538(5) 1 d P A 1
H32A H 0.9324 0.2294 0.9818 0.044 Uiso 0.538(5) 1 calc PR A 1
C33 C 1.0097(12) 0.2788(5) 0.9049(12) 0.050(3) Uani 0.538(5) 1 d P A 1
H33A H 1.0211 0.3028 0.9575 0.061 Uiso 0.538(5) 1 calc PR A 1
C34 C 1.0481(9) 0.2884(5) 0.8168(14) 0.059(3) Uani 0.538(5) 1 d P A 1
C35 C 1.0240(12) 0.2525(4) 0.7397(9) 0.043(2) Uani 0.538(5) 1 d P A 1
H35A H 1.0478 0.2587 0.6773 0.052 Uiso 0.538(5) 1 calc PR A 1
C36 C 0.9660(11) 0.2078(4) 0.7526(7) 0.0243(14) Uani 0.538(5) 1 d P A 1
H36A H 0.9507 0.1841 0.6996 0.029 Uiso 0.538(5) 1 calc PR A 1
C37 C 1.1085(5) 0.3368(2) 0.7978(4) 0.0568(13) Uiso 0.538(5) 1 d P A 1
H37A H 1.0692 0.3524 0.7361 0.085 Uiso 0.538(5) 1 calc PR A 1
H37B H 1.1873 0.3293 0.7909 0.085 Uiso 0.538(5) 1 calc PR A 1
H37C H 1.1079 0.3598 0.8542 0.085 Uiso 0.538(5) 1 calc PR A 1
C31A C 0.9331(15) 0.1979(6) 0.8392(9) 0.0158(17) Uani 0.462(5) 1 d P A 2
C32A C 0.9368(14) 0.2318(4) 0.9368(9) 0.033(2) Uani 0.462(5) 1 d P A 2
H32B H 0.9142 0.2204 0.9970 0.040 Uiso 0.462(5) 1 calc PR A 2
C33A C 0.9761(15) 0.2792(7) 0.9242(14) 0.064(5) Uani 0.462(5) 1 d P A 2
H33B H 0.9818 0.3022 0.9784 0.076 Uiso 0.462(5) 1 calc PR A 2
C34A C 1.0088(11) 0.2955(5) 0.8336(15) 0.068(5) Uani 0.462(5) 1 d P A 2
C35A C 0.9995(14) 0.2633(5) 0.7591(11) 0.048(3) Uani 0.462(5) 1 d P A 2
H35B H 1.0188 0.2732 0.6966 0.058 Uiso 0.462(5) 1 calc PR A 2
C36A C 0.9615(16) 0.2146(5) 0.7717(10) 0.036(3) Uani 0.462(5) 1 d P A 2
H36B H 0.9594 0.1928 0.7158 0.044 Uiso 0.462(5) 1 calc PR A 2
C37A C 1.0544(6) 0.3487(2) 0.8231(5) 0.0603(16) Uiso 0.462(5) 1 d P A 2
H37D H 1.0175 0.3719 0.8637 0.090 Uiso 0.462(5) 1 calc PR A 2
H37E H 1.0380 0.3590 0.7526 0.090 Uiso 0.462(5) 1 calc PR A 2
H37F H 1.1368 0.3491 0.8462 0.090 Uiso 0.462(5) 1 calc PR A 2
O2 O 0.57317(13) 0.27226(5) 0.72338(12) 0.0397(3) Uani 1 1 d . A .
C51 C 0.4856(2) 0.30967(9) 0.7052(2) 0.0567(7) Uani 1 1 d . . .
H51A H 0.4381 0.3090 0.7585 0.068 Uiso 1 1 calc R A .
H51B H 0.4361 0.3038 0.6398 0.068 Uiso 1 1 calc R . .
C52 C 0.5459(3) 0.35909(11) 0.7048(4) 0.0889(12) Uani 1 1 d . A .
H52A H 0.5024 0.3862 0.7314 0.107 Uiso 1 1 calc R . .
H52B H 0.5576 0.3681 0.6364 0.107 Uiso 1 1 calc R . .
C53 C 0.6595(3) 0.34993(9) 0.7736(2) 0.0567(7) Uani 1 1 d . . .
H53A H 0.7191 0.3731 0.7582 0.068 Uiso 1 1 calc R A .
H53B H 0.6522 0.3533 0.8450 0.068 Uiso 1 1 calc R . .
C54 C 0.6839(2) 0.29640(8) 0.74744(16) 0.0386(4) Uani 1 1 d . A .
H54A H 0.7243 0.2953 0.6893 0.046 Uiso 1 1 calc R . .
H54B H 0.7314 0.2795 0.8049 0.046 Uiso 1 1 calc R . .
O3 O 0.4153(13) 0.1772(6) 0.6281(13) 0.069(4) Uani 0.538(5) 1 d P A 1
C55 C 0.3038(5) 0.1785(2) 0.6311(4) 0.0499(12) Uiso 0.538(5) 1 d P A 1
H55A H 0.2665 0.2053 0.5866 0.060 Uiso 0.538(5) 1 calc PR A 1
H55D H 0.2907 0.1852 0.7002 0.060 Uiso 0.538(5) 1 calc PR A 1
C56 C 0.2575(7) 0.1289(3) 0.5968(6) 0.0758(18) Uiso 0.538(5) 1 d P A 1
H56A H 0.1802 0.1323 0.5570 0.091 Uiso 0.538(5) 1 calc PR A 1
H56B H 0.2536 0.1066 0.6546 0.091 Uiso 0.538(5) 1 calc PR A 1
C57 C 0.3423(8) 0.1077(3) 0.5310(6) 0.086(2) Uiso 0.538(5) 1 d P A 1
H57A H 0.3826 0.0778 0.5629 0.104 Uiso 0.538(5) 1 calc PR A 1
H57B H 0.3018 0.0982 0.4636 0.104 Uiso 0.538(5) 1 calc PR A 1
C58 C 0.4222(4) 0.14897(18) 0.5243(4) 0.0495(12) Uiso 0.538(5) 1 d P A 1
H58A H 0.3965 0.1708 0.4657 0.059 Uiso 0.538(5) 1 calc PR A 1
H58B H 0.4999 0.1365 0.5218 0.059 Uiso 0.538(5) 1 calc PR A 1
O3A O 0.4168(12) 0.1833(6) 0.6147(13) 0.0450(19) Uani 0.462(5) 1 d P A 2
C55A C 0.2986(5) 0.1960(2) 0.6482(4) 0.0399(11) Uiso 0.462(5) 1 d P A 2
H55B H 0.3089 0.2045 0.7203 0.048 Uiso 0.462(5) 1 calc PR A 2
H55C H 0.2601 0.2242 0.6088 0.048 Uiso 0.462(5) 1 calc PR A 2
C56A C 0.2323(7) 0.1478(3) 0.6265(6) 0.0694(19) Uiso 0.462(5) 1 d P A 2
H56C H 0.2362 0.1275 0.6882 0.083 Uiso 0.462(5) 1 calc PR A 2
H56D H 0.1515 0.1550 0.5997 0.083 Uiso 0.462(5) 1 calc PR A 2
C57A C 0.2865(8) 0.1204(3) 0.5506(7) 0.073(2) Uiso 0.462(5) 1 d P A 2
H57C H 0.2623 0.1344 0.4826 0.088 Uiso 0.462(5) 1 calc PR A 2
H57D H 0.2685 0.0841 0.5500 0.088 Uiso 0.462(5) 1 calc PR A 2
C58A C 0.4148(5) 0.1300(2) 0.5886(5) 0.0531(15) Uiso 0.462(5) 1 d P A 2
H58C H 0.4434 0.1090 0.6479 0.064 Uiso 0.462(5) 1 calc PR A 2
H58D H 0.4607 0.1232 0.5355 0.064 Uiso 0.462(5) 1 calc PR A 2

loop_
_atom_site_aniso_label
_atom_site_aniso_U_11
_atom_site_aniso_U_22
_atom_site_aniso_U_33
_atom_site_aniso_U_23
_atom_site_aniso_U_13
_atom_site_aniso_U_12
Al1 0.0173(2) 0.01685(19) 0.01796(19) 0.00168(15) 0.00291(16) 0.00039(16)
Li1 0.0319(17) 0.0329(16) 0.050(2) 0.0059(14) 0.0034(15) 0.0035(14)
Si1 0.0191(2) 0.0214(2) 0.0276(2) 0.00799(16) 0.00225(16) -0.00182(16)
Si2 0.0213(2) 0.01977(19) 0.0251(2) 0.00247(15) 0.00371(16) 0.00387(16)
Si3 0.01773(19) 0.0256(2) 0.01873(18) 0.00283(15) 0.00215(14) -0.00131(16)
O1 0.0258(6) 0.0216(5) 0.0216(5) 0.0044(4) 0.0022(4) 0.0034(4)
C41 0.0358(9) 0.0292(8) 0.0246(7) 0.0044(6) 0.0051(7) 0.0021(7)
C42 0.0785(18) 0.0394(11) 0.0278(9) 0.0092(8) 0.0104(10) 0.0183(11)
N1 0.0182(6) 0.0205(6) 0.0230(6) 0.0043(5) 0.0046(5) 0.0006(5)
N2 0.0219(6) 0.0197(6) 0.0207(6) -0.0006(4) 0.0020(5) 0.0024(5)
N3 0.0194(6) 0.0195(6) 0.0204(6) 0.0014(4) 0.0028(4) -0.0017(5)
C1 0.0192(7) 0.0225(7) 0.0235(7) 0.0056(5) 0.0028(5) 0.0006(5)
C2 0.0268(9) 0.0431(10) 0.0362(9) 0.0190(8) 0.0075(7) -0.0036(8)
C3 0.0284(9) 0.0225(8) 0.0519(11) 0.0044(7) -0.0006(8) -0.0031(7)
C4 0.0412(11) 0.0216(7) 0.0407(10) 0.0024(7) 0.0093(8) 0.0083(7)
C5 0.0219(8) 0.0342(9) 0.0329(8) 0.0027(7) 0.0072(6) 0.0047(7)
C6 0.0284(9) 0.0448(10) 0.0218(7) -0.0001(7) 0.0050(6) -0.0006(8)
C7 0.0224(8) 0.0397(9) 0.0261(8) 0.0045(7) 0.0004(6) -0.0046(7)
C11 0.0170(6) 0.0217(6) 0.0198(6) 0.0010(5) 0.0017(5) -0.0014(5)
C12 0.0222(7) 0.0233(7) 0.0281(7) -0.0008(6) 0.0061(6) -0.0053(6)
C13 0.0211(8) 0.0299(8) 0.0378(9) -0.0009(7) 0.0105(7) -0.0050(6)
C14 0.0237(8) 0.0289(8) 0.0338(8) -0.0028(6) 0.0085(7) 0.0005(6)
C15 0.0252(8) 0.0234(7) 0.0342(8) -0.0039(6) 0.0063(6) -0.0010(6)
C16 0.0200(7) 0.0224(7) 0.0311(8) -0.0015(6) 0.0041(6) -0.0035(6)
C17 0.0310(10) 0.0366(10) 0.0579(13) -0.0047(9) 0.0191(9) 0.0033(8)
C21 0.0242(7) 0.0192(6) 0.0222(7) -0.0002(5) 0.0040(5) 0.0018(6)
C22 0.0268(8) 0.0281(8) 0.0245(7) -0.0030(6) 0.0043(6) -0.0005(6)
C23 0.0329(9) 0.0320(9) 0.0274(8) -0.0040(6) -0.0032(7) 0.0013(7)
C24 0.0471(12) 0.0343(9) 0.0236(8) -0.0066(7) -0.0001(7) 0.0121(8)
C25 0.0409(11) 0.0474(11) 0.0268(8) -0.0062(8) 0.0084(8) 0.0172(9)
C26 0.0283(9) 0.0384(9) 0.0286(8) -0.0040(7) 0.0062(7) 0.0078(7)
C27 0.0705(17) 0.0597(14) 0.0285(10) -0.0158(9) -0.0094(10) 0.0284(13)
C31 0.027(2) 0.0235(19) 0.012(4) 0.009(3) 0.004(3) -0.0007(15)
C32 0.045(3) 0.036(3) 0.027(4) 0.002(2) -0.001(3) 0.005(2)
C33 0.062(5) 0.016(2) 0.062(8) -0.002(4) -0.023(4) -0.009(3)
C34 0.057(5) 0.034(4) 0.074(6) 0.027(3) -0.030(5) -0.020(4)
C35 0.050(5) 0.034(4) 0.040(4) 0.018(3) -0.010(3) -0.016(3)
C36 0.032(2) 0.022(2) 0.017(3) 0.008(2) -0.002(2) -0.013(2)
C31A 0.024(3) 0.016(2) 0.007(4) 0.003(3) -0.001(3) -0.0035(19)
C32A 0.064(6) 0.013(2) 0.020(4) -0.003(2) -0.003(3) -0.006(3)
C33A 0.104(13) 0.031(4) 0.042(5) 0.005(3) -0.027(7) -0.022(7)
C34A 0.081(9) 0.030(5) 0.074(8) 0.030(5) -0.044(8) -0.036(6)
C35A 0.051(6) 0.042(6) 0.046(6) 0.024(4) -0.009(4) -0.019(4)
C36A 0.042(4) 0.036(4) 0.027(5) -0.003(3) -0.007(4) -0.007(3)
O2 0.0377(8) 0.0293(7) 0.0546(9) 0.0067(6) 0.0146(7) 0.0054(6)
C51 0.0523(15) 0.0400(12) 0.0787(18) 0.0128(12) 0.0135(13) 0.0190(11)
C52 0.091(3) 0.0429(15) 0.137(3) 0.0236(18) 0.029(2) 0.0208(16)
C53 0.0757(19) 0.0321(11) 0.0670(16) -0.0003(10) 0.0252(14) -0.0004(11)
C54 0.0445(12) 0.0322(9) 0.0408(10) 0.0029(8) 0.0119(9) 0.0001(8)
O3 0.032(3) 0.081(7) 0.092(7) 0.017(4) 0.001(3) 0.007(3)
O3A 0.027(3) 0.041(3) 0.062(4) -0.007(4) -0.008(3) -0.006(2)

loop_
_atom_type_symbol
_atom_type_description
_atom_type_scat_dispersion_real
_atom_type_scat_dispersion_imag
_atom_type_scat_source
C C 0.0033 0.0016 'International Tables Vol C Tables 4.2.6.8 and 6.1.1.4'
H H 0.0000 0.0000 'International Tables Vol C Tables 4.2.6.8 and 6.1.1.4'
Li Li -0.0003 0.0001 'International Tables Vol C Tables 4.2.6.8 and 6.1.1.4'
N N 0.0061 0.0033 'International Tables Vol C Tables 4.2.6.8 and 6.1.1.4'
O O 0.0106 0.0060 'International Tables Vol C Tables 4.2.6.8 and 6.1.1.4'
Al Al 0.0645 0.0514 'International Tables Vol C Tables 4.2.6.8 and 6.1.1.4'
Si Si 0.0817 0.0704 'International Tables Vol C Tables 4.2.6.8 and 6.1.1.4'

loop_
_geom_angle_atom_site_label_1
_geom_angle_atom_site_label_2
_geom_angle_atom_site_label_3
_geom_angle
_geom_angle_site_symmetry_1
_geom_angle_site_symmetry_3
_geom_angle_publ_flag
O1 Al1 N2 112.01(6) . . ?
O1 Al1 N3 113.07(6) . . ?
N2 Al1 N3 108.15(6) . . ?
O1 Al1 N1 109.71(6) . . ?
N2 Al1 N1 107.69(6) . . ?
N3 Al1 N1 105.90(6) . . ?
O1 Al1 Li1 29.69(8) . . ?
N2 Al1 Li1 134.63(8) . . ?
N3 Al1 Li1 111.03(8) . . ?
N1 Al1 Li1 82.68(8) . . ?
O3 Li1 O2 119.1(5) . . ?
O3 Li1 O1 115.5(5) . . ?
O2 Li1 O1 113.63(19) . . ?
O3 Li1 O3A 7.4(12) . . ?
O2 Li1 O3A 114.1(5) . . ?
O1 Li1 O3A 115.5(5) . . ?
O3 Li1 C16 109.9(6) . . ?
O2 Li1 C16 100.84(17) . . ?
O1 Li1 C16 93.31(14) . . ?
O3A Li1 C16 117.0(6) . . ?
O3 Li1 Al1 118.4(5) . . ?
O2 Li1 Al1 121.98(16) . . ?
O1 Li1 Al1 27.43(7) . . ?
O3A Li1 Al1 122.1(5) . . ?
C16 Li1 Al1 66.41(9) . . ?
N1 Si1 C3 113.21(8) . . ?
N1 Si1 C2 112.41(8) . . ?
C3 Si1 C2 104.29(10) . . ?
N1 Si1 C1 102.76(7) . . ?
C3 Si1 C1 113.44(8) . . ?
C2 Si1 C1 110.99(8) . . ?
N2 Si2 C4 111.90(8) . . ?
N2 Si2 C5 111.77(8) . . ?
C4 Si2 C5 104.79(9) . . ?
N2 Si2 C1 103.11(7) . . ?
C4 Si2 C1 111.73(8) . . ?
C5 Si2 C1 113.77(8) . . ?
N3 Si3 C7 112.19(7) . . ?
N3 Si3 C6 112.84(8) . . ?
C7 Si3 C6 104.66(8) . . ?
N3 Si3 C1 102.67(7) . . ?
C7 Si3 C1 111.44(8) . . ?
C6 Si3 C1 113.29(8) . . ?
C41 O1 Al1 122.10(11) . . ?
C41 O1 Li1 114.99(15) . . ?
Al1 O1 Li1 122.88(13) . . ?
C42 C41 O1 124.24(19) . . ?
C11 N1 Si1 125.12(10) . . ?
C11 N1 Al1 122.61(10) . . ?
Si1 N1 Al1 110.61(7) . . ?
C21 N2 Si2 123.08(11) . . ?
C21 N2 Al1 125.73(11) . . ?
Si2 N2 Al1 110.53(7) . . ?
C31 N3 C31A 11.5(9) . . ?
C31 N3 Si3 119.5(6) . . ?
C31A N3 Si3 126.8(6) . . ?
C31 N3 Al1 128.9(6) . . ?
C31A N3 Al1 121.5(6) . . ?
Si3 N3 Al1 111.38(7) . . ?
Si3 C1 Si1 109.95(8) . . ?
Si3 C1 Si2 110.51(8) . . ?
Si1 C1 Si2 111.22(8) . . ?
N1 C11 C12 123.10(14) . . ?
N1 C11 C16 120.44(14) . . ?
C12 C11 C16 116.44(14) . . ?
C13 C12 C11 121.60(15) . . ?
C12 C13 C14 121.77(16) . . ?
C15 C14 C13 117.06(16) . . ?
C15 C14 C17 121.36(16) . . ?
C13 C14 C17 121.57(16) . . ?
C14 C15 C16 121.77(16) . . ?
C15 C16 C11 121.32(15) . . ?
C15 C16 Li1 94.52(14) . . ?
C11 C16 Li1 102.25(13) . . ?
C22 C21 C26 117.13(15) . . ?
C22 C21 N2 120.88(15) . . ?
C26 C21 N2 121.98(15) . . ?
C23 C22 C21 121.57(17) . . ?
C22 C23 C24 121.13(18) . . ?
C25 C24 C23 117.73(16) . . ?
C25 C24 C27 121.2(2) . . ?
C23 C24 C27 121.1(2) . . ?
C24 C25 C26 121.67(18) . . ?
C25 C26 C21 120.76(18) . . ?
C32 C31 N3 139.6(9) . . ?
C32 C31 C36 109.5(11) . . ?
N3 C31 C36 110.8(9) . . ?
C31 C32 C33 131.9(11) . . ?
C34 C33 C32 120.1(13) . . ?
C33 C34 C35 117.5(13) . . ?
C33 C34 C37 122.9(14) . . ?
C35 C34 C37 119.6(13) . . ?
C36 C35 C34 121.8(11) . . ?
C35 C36 C31 119.2(10) . . ?
C36A C31A N3 134.8(13) . . ?
C36A C31A C32A 118.8(14) . . ?
N3 C31A C32A 105.9(8) . . ?
C33A C32A C31A 112.4(12) . . ?
C32A C33A C34A 122.7(16) . . ?
C35A C34A C33A 117.7(14) . . ?
C35A C34A C37A 121.2(15) . . ?
C33A C34A C37A 121.1(15) . . ?
C34A C35A C36A 120.1(14) . . ?
C31A C36A C35A 128.2(14) . . ?
C51 O2 C54 109.76(17) . . ?
C51 O2 Li1 126.36(19) . . ?
C54 O2 Li1 123.45(16) . . ?
O2 C51 C52 106.0(2) . . ?
C51 C52 C53 103.5(2) . . ?
C54 C53 C52 101.2(2) . . ?
O2 C54 C53 105.45(19) . . ?
C55 O3 C58 103.6(8) . . ?
C55 O3 Li1 138.7(11) . . ?
C58 O3 Li1 117.6(10) . . ?
O3 C55 C56 106.8(8) . . ?
C55 C56 C57 105.1(6) . . ?
C58 C57 C56 104.6(6) . . ?
C57 C58 O3 99.7(7) . . ?
C58A O3A C55A 107.2(10) . . ?
C58A O3A Li1 112.0(10) . . ?
C55A O3A Li1 117.9(8) . . ?
C56A C55A O3A 103.0(6) . . ?
C57A C56A C55A 106.1(6) . . ?
C56A C57A C58A 102.0(6) . . ?
O3A C58A C57A 102.4(7) . . ?

loop_
_geom_bond_atom_site_label_1
_geom_bond_atom_site_label_2
_geom_bond_distance
_geom_bond_site_symmetry_2
_geom_bond_publ_flag
Al1 O1 1.7897(12) . ?
Al1 N2 1.8439(14) . ?
Al1 N3 1.8506(14) . ?
Al1 N1 1.8666(14) . ?
Al1 Li1 3.263(3) . ?
Li1 O3 1.904(13) . ?
Li1 O2 1.910(4) . ?
Li1 O1 1.924(4) . ?
Li1 O3A 1.922(12) . ?
Li1 C16 2.466(4) . ?
Si1 N1 1.7413(13) . ?
Si1 C3 1.871(2) . ?
Si1 C2 1.8838(19) . ?
Si1 C1 1.8974(16) . ?
Si2 N2 1.7316(13) . ?
Si2 C4 1.8774(18) . ?
Si2 C5 1.8785(19) . ?
Si2 C1 1.8997(17) . ?
Si3 N3 1.7352(13) . ?
Si3 C7 1.8743(18) . ?
Si3 C6 1.8807(18) . ?
Si3 C1 1.8928(17) . ?
O1 C41 1.368(2) . ?
C41 C42 1.318(3) . ?
N1 C11 1.396(2) . ?
N2 C21 1.411(2) . ?
N3 C31 1.361(16) . ?
N3 C31A 1.474(15) . ?
C11 C12 1.404(2) . ?
C11 C16 1.411(2) . ?
C12 C13 1.390(2) . ?
C13 C14 1.400(2) . ?
C14 C15 1.388(2) . ?
C14 C17 1.516(3) . ?
C15 C16 1.398(2) . ?
C21 C22 1.398(2) . ?
C21 C26 1.403(2) . ?
C22 C23 1.387(2) . ?
C23 C24 1.393(3) . ?
C24 C25 1.384(3) . ?
C24 C27 1.516(3) . ?
C25 C26 1.395(3) . ?
C31 C32 1.26(2) . ?
C31 C36 1.626(15) . ?
C32 C33 1.411(17) . ?
C33 C34 1.37(2) . ?
C34 C35 1.41(2) . ?
C34 C37 1.520(15) . ?
C35 C36 1.403(16) . ?
C31A C36A 1.12(2) . ?
C31A C32A 1.596(18) . ?
C32A C33A 1.37(2) . ?
C33A C34A 1.42(3) . ?
C34A C35A 1.31(2) . ?
C34A C37A 1.533(15) . ?
C35A C36A 1.40(2) . ?
O2 C51 1.435(3) . ?
O2 C54 1.456(3) . ?
C51 C52 1.500(4) . ?
C52 C53 1.529(5) . ?
C53 C54 1.510(3) . ?
O3 C55 1.337(17) . ?
O3 C58 1.608(16) . ?
C55 C56 1.477(9) . ?
C56 C57 1.562(11) . ?
C57 C58 1.468(9) . ?
O3A C58A 1.464(14) . ?
O3A C55A 1.587(18) . ?
C55A C56A 1.511(9) . ?
C56A C57A 1.492(12) . ?
C57A C58A 1.551(11) . ?
